data_7004657
loop_
_publ_author_name
'Orzechowski, Lars'
'Piesik, Dirk F.-J.'
'Ruspic, Christian'
'Harder, Sjoerd'

_publ_section_title
;
 Superbulky metallocene complexes of the heavier alkaline-earth metals
 strontium and barium
;
_journal_issue 35
_journal_name_full 'Dalton Transactions'
_journal_page_first 4742
_journal_page_last 4746
_journal_paper_doi 10.1039/b809872g
_journal_year 2008
_chemical_formula_sum 'C110 H130 Ba'
_chemical_formula_weight 1589.48
_chemical_name_common ((4-nBu-C6H4)5Cp)2Ba
_chemical_name_systematic
;
?
;
_space_group_IT_number 2
_symmetry_cell_setting triclinic
_symmetry_space_group_name_Hall '-P 1'
_symmetry_space_group_name_H-M 'P -1'
_atom_sites_solution_hydrogens geom
_atom_sites_solution_primary direct
_atom_sites_solution_secondary difmap
_audit_creation_method SHELXL-97
_cell_angle_alpha 116.564(2)
_cell_angle_beta 97.760(3)
_cell_angle_gamma 94.743(3)
_cell_formula_units_Z 1
_cell_length_a 13.2098(13)
_cell_length_b 13.8554(7)
_cell_length_c 14.2609(7)
_cell_measurement_temperature 203(2)
_cell_volume 2282.9(3)
_computing_structure_refinement 'SHELXL-97 (Sheldrick, 1997)'
_diffrn_ambient_temperature 203(2)
_diffrn_measured_fraction_theta_full 0.985
_diffrn_measured_fraction_theta_max 0.985
_diffrn_radiation_monochromator graphite
_diffrn_radiation_source 'fine-focus sealed tube'
_diffrn_radiation_type MoK\a
_diffrn_radiation_wavelength 0.71073
_diffrn_reflns_av_R_equivalents 0.0400
_diffrn_reflns_av_sigmaI/netI 0.0449
_diffrn_reflns_limit_h_max 15
_diffrn_reflns_limit_h_min -15
_diffrn_reflns_limit_k_max 16
_diffrn_reflns_limit_k_min -16
_diffrn_reflns_limit_l_max 17
_diffrn_reflns_limit_l_min -17
_diffrn_reflns_number 23991
_diffrn_reflns_theta_full 25.55
_diffrn_reflns_theta_max 25.55
_diffrn_reflns_theta_min 1.58
_exptl_absorpt_coefficient_mu 0.482
_exptl_absorpt_correction_T_max 0.9098
_exptl_absorpt_correction_T_min 0.8307
_exptl_absorpt_correction_type psi-scan
_exptl_crystal_density_diffrn 1.156
_exptl_crystal_density_method 'not measured'
_exptl_crystal_F_000 846
_exptl_crystal_size_max 0.40
_exptl_crystal_size_mid 0.20
_exptl_crystal_size_min 0.20
_refine_diff_density_max 0.440
_refine_diff_density_min -0.311
_refine_diff_density_rms 0.045
_refine_ls_extinction_method none
_refine_ls_goodness_of_fit_ref 1.032
_refine_ls_hydrogen_treatment mixed
_refine_ls_matrix_type full
_refine_ls_number_parameters 587
_refine_ls_number_reflns 8405
_refine_ls_number_restraints 0
_refine_ls_restrained_S_all 1.032
_refine_ls_R_factor_all 0.0521
_refine_ls_R_factor_gt 0.0386
_refine_ls_shift/su_max 0.001
_refine_ls_shift/su_mean 0.000
_refine_ls_structure_factor_coef Fsqd
_refine_ls_weighting_details 'calc w=1/[\s^2^(Fo^2^)+(0.0441P)^2^+0.6454P] where P=(Fo^2^+2Fc^2^)/3'
_refine_ls_weighting_scheme calc
_refine_ls_wR_factor_gt 0.0911
_refine_ls_wR_factor_ref 0.0979
_reflns_number_gt 6854
_reflns_number_total 8405
_reflns_threshold_expression >2sigma(I)
_cod_data_source_file b809872g.txt
_cod_data_source_block hasj106
_cod_original_sg_symbol_H-M P-1
_cod_database_code 7004657

loop_
_symmetry_equiv_pos_as_xyz
'x, y, z'
'-x, -y, -z'

loop_
_atom_site_label
_atom_site_type_symbol
_atom_site_fract_x
_atom_site_fract_y
_atom_site_fract_z
_atom_site_U_iso_or_equiv
_atom_site_adp_type
_atom_site_occupancy
_atom_site_symmetry_multiplicity
_atom_site_calc_flag
_atom_site_refinement_flags
_atom_site_disorder_assembly
_atom_site_disorder_group
Ba1 Ba 0.5000 0.0000 0.5000 0.05558(10) Uani 1 2 d S . .
C1 C 0.47300(17) -0.30104(17) 0.37823(16) 0.0341(5) Uani 1 1 d . . .
C2 C 0.5042(2) -0.38779(19) 0.39327(19) 0.0436(6) Uani 1 1 d . . .
C3 C 0.4334(2) -0.4607(2) 0.4027(2) 0.0512(7) Uani 1 1 d . . .
C4 C 0.3291(2) -0.45244(19) 0.39726(19) 0.0487(6) Uani 1 1 d . . .
C5 C 0.2976(2) -0.3671(2) 0.38078(19) 0.0442(6) Uani 1 1 d . . .
C6 C 0.36785(18) -0.29316(18) 0.37178(17) 0.0365(5) Uani 1 1 d . . .
C7 C 0.2528(3) -0.5326(2) 0.4090(2) 0.0704(9) Uani 1 1 d . . .
H7A H 0.2835 -0.5985 0.3957 0.091 Uiso 1 1 calc R . .
H7B H 0.1905 -0.5541 0.3538 0.091 Uiso 1 1 calc R . .
C8 C 0.2202(3) -0.4895(3) 0.5187(3) 0.0788(10) Uani 1 1 d . . .
H8A H 0.1874 -0.5519 0.5248 0.102 Uiso 1 1 calc R . .
H8B H 0.2828 -0.4561 0.5744 0.102 Uiso 1 1 calc R . .
C9 C 0.1481(3) -0.4081(3) 0.5403(3) 0.0873(11) Uani 1 1 d . . .
H9A H 0.0873 -0.4386 0.4822 0.113 Uiso 1 1 calc R . .
H9B H 0.1827 -0.3422 0.5413 0.113 Uiso 1 1 calc R . .
C10 C 0.1129(3) -0.3769(4) 0.6462(3) 0.1187(16) Uani 1 1 d . . .
H10A H 0.0860 -0.4426 0.6491 0.178 Uiso 1 1 calc R . .
H10B H 0.0590 -0.3321 0.6522 0.178 Uiso 1 1 calc R . .
H10C H 0.1711 -0.3361 0.7047 0.178 Uiso 1 1 calc R . .
C11 C 0.68505(17) -0.16970(17) 0.54120(16) 0.0341(5) Uani 1 1 d . . .
C12 C 0.78985(18) -0.1716(2) 0.56841(18) 0.0400(5) Uani 1 1 d . . .
C13 C 0.8300(2) -0.1738(2) 0.66220(19) 0.0434(6) Uani 1 1 d . . .
C14 C 0.76841(19) -0.17284(18) 0.73373(18) 0.0410(5) Uani 1 1 d . . .
C15 C 0.6638(2) -0.1707(2) 0.70700(19) 0.0420(6) Uani 1 1 d . . .
C16 C 0.62277(19) -0.16995(18) 0.61257(18) 0.0376(5) Uani 1 1 d . . .
C17 C 0.8118(2) -0.1761(2) 0.8355(2) 0.0532(7) Uani 1 1 d . . .
H17A H 0.8787 -0.2017 0.8291 0.069 Uiso 1 1 calc R . .
H17B H 0.7651 -0.2296 0.8434 0.069 Uiso 1 1 calc R . .
C18 C 0.8267(2) -0.0670(2) 0.93586(19) 0.0519(6) Uani 1 1 d . . .
H18A H 0.7598 -0.0415 0.9426 0.067 Uiso 1 1 calc R . .
H18B H 0.8734 -0.0134 0.9281 0.067 Uiso 1 1 calc R . .
C19 C 0.8708(2) -0.0716(3) 1.0379(2) 0.0686(8) Uani 1 1 d . . .
H19A H 0.8223 -0.1222 1.0478 0.089 Uiso 1 1 calc R . .
H19B H 0.9359 -0.1008 1.0298 0.089 Uiso 1 1 calc R . .
C20 C 0.8907(3) 0.0384(3) 1.1367(2) 0.0884(11) Uani 1 1 d . . .
H20A H 0.9360 0.0901 1.1262 0.133 Uiso 1 1 calc R . .
H20B H 0.9233 0.0310 1.1978 0.133 Uiso 1 1 calc R . .
H20C H 0.8256 0.0647 1.1494 0.133 Uiso 1 1 calc R . .
C21 C 0.77434(16) 0.00633(18) 0.47604(17) 0.0354(5) Uani 1 1 d . . .
C22 C 0.84432(18) 0.0339(2) 0.4234(2) 0.0425(6) Uani 1 1 d . . .
C23 C 0.9222(2) 0.1234(2) 0.4777(2) 0.0509(6) Uani 1 1 d . . .
C24 C 0.93494(19) 0.1894(2) 0.5866(2) 0.0519(7) Uani 1 1 d . . .
C25 C 0.8684(2) 0.1609(2) 0.6408(2) 0.0516(7) Uani 1 1 d . . .
C26 C 0.78965(18) 0.0709(2) 0.58645(19) 0.0414(6) Uani 1 1 d . . .
C27 C 1.0194(2) 0.2884(2) 0.6451(3) 0.0685(9) Uani 1 1 d . . .
H27A H 1.0447 0.3069 0.5927 0.089 Uiso 1 1 calc R . .
H27B H 0.9896 0.3506 0.6924 0.089 Uiso 1 1 calc R . .
C28 C 1.1100(2) 0.2726(2) 0.7106(2) 0.0590(7) Uani 1 1 d . . .
H28A H 1.1362 0.2066 0.6649 0.077 Uiso 1 1 calc R . .
H28B H 1.0862 0.2613 0.7677 0.077 Uiso 1 1 calc R . .
C29 C 1.1991(3) 0.3707(3) 0.7607(3) 0.0902(12) Uani 1 1 d . . .
H29A H 1.2232 0.3815 0.7035 0.117 Uiso 1 1 calc R . .
H29B H 1.1726 0.4368 0.8057 0.117 Uiso 1 1 calc R . .
C30 C 1.2874(2) 0.3567(3) 0.8258(3) 0.0842(10) Uani 1 1 d . . .
H30A H 1.2637 0.3435 0.8811 0.126 Uiso 1 1 calc R . .
H30B H 1.3388 0.4224 0.8584 0.126 Uiso 1 1 calc R . .
H30C H 1.3178 0.2950 0.7806 0.126 Uiso 1 1 calc R . .
C31 C 0.62034(16) -0.01568(18) 0.27643(16) 0.0334(5) Uani 1 1 d . . .
C32 C 0.60390(18) -0.0554(2) 0.16565(18) 0.0402(5) Uani 1 1 d . . .
C33 C 0.60177(19) 0.0154(2) 0.1213(2) 0.0451(6) Uani 1 1 d . . .
C34 C 0.61533(18) 0.1281(2) 0.18374(19) 0.0437(6) Uani 1 1 d . . .
C35 C 0.63354(19) 0.1677(2) 0.2939(2) 0.0432(6) Uani 1 1 d . . .
C36 C 0.63629(18) 0.09739(19) 0.33864(19) 0.0376(5) Uani 1 1 d . . .
C37 C 0.6106(2) 0.2050(2) 0.1349(2) 0.0572(7) Uani 1 1 d . . .
H37A H 0.6715 0.2624 0.1697 0.074 Uiso 1 1 calc R . .
H37B H 0.6139 0.1642 0.0591 0.074 Uiso 1 1 calc R . .
C38 C 0.5144(2) 0.2578(2) 0.1446(2) 0.0523(7) Uani 1 1 d . . .
H38A H 0.5099 0.2965 0.2202 0.068 Uiso 1 1 calc R . .
H38B H 0.4536 0.2005 0.1077 0.068 Uiso 1 1 calc R . .
C39 C 0.5115(3) 0.3379(2) 0.0987(2) 0.0699(9) Uani 1 1 d . . .
H39A H 0.5666 0.4005 0.1419 0.091 Uiso 1 1 calc R . .
H39B H 0.5255 0.3021 0.0260 0.091 Uiso 1 1 calc R . .
C40 C 0.4101(3) 0.3784(3) 0.0951(3) 0.0915(12) Uani 1 1 d . . .
H40A H 0.3554 0.3172 0.0500 0.137 Uiso 1 1 calc R . .
H40B H 0.4135 0.4299 0.0663 0.137 Uiso 1 1 calc R . .
H40C H 0.3958 0.4145 0.1668 0.137 Uiso 1 1 calc R . .
C41 C 0.43618(16) -0.20768(17) 0.21387(16) 0.0318(5) Uani 1 1 d . . .
C42 C 0.39673(19) -0.31736(19) 0.14477(17) 0.0384(5) Uani 1 1 d . . .
C43 C 0.3076(2) -0.3475(2) 0.06831(19) 0.0455(6) Uani 1 1 d . . .
C44 C 0.25411(19) -0.2700(2) 0.05687(19) 0.0460(6) Uani 1 1 d . . .
C45 C 0.2923(2) -0.1611(2) 0.12629(19) 0.0446(6) Uani 1 1 d . . .
C46 C 0.38169(17) -0.13016(19) 0.20316(17) 0.0362(5) Uani 1 1 d . . .
C47 C 0.1600(2) -0.3034(3) -0.0311(2) 0.0647(8) Uani 1 1 d . . .
H47A H 0.1511 -0.2412 -0.0450 0.084 Uiso 1 1 calc R . .
H47B H 0.1736 -0.3627 -0.0964 0.084 Uiso 1 1 calc R . .
C48 C 0.0623(2) -0.3399(3) -0.0088(3) 0.0783(10) Uani 1 1 d . . .
H48A H 0.0442 -0.2784 0.0518 0.102 Uiso 1 1 calc R . .
H48B H 0.0725 -0.3975 0.0119 0.102 Uiso 1 1 calc R . .
C49 C -0.0284(2) -0.3836(3) -0.1049(3) 0.0842(10) Uani 1 1 d . . .
H49A H -0.0377 -0.3257 -0.1254 0.110 Uiso 1 1 calc R . .
H49B H -0.0094 -0.4445 -0.1653 0.110 Uiso 1 1 calc R . .
C50 C -0.1255(3) -0.4204(5) -0.0878(5) 0.149(2) Uani 1 1 d . . .
H50A H -0.1235 -0.4902 -0.0877 0.223 Uiso 1 1 calc R . .
H50B H -0.1806 -0.4287 -0.1445 0.223 Uiso 1 1 calc R . .
H50C H -0.1381 -0.3672 -0.0195 0.223 Uiso 1 1 calc R . .
C51 C 0.54731(16) -0.21849(17) 0.37171(16) 0.0321(5) Uani 1 1 d . . .
C52 C 0.64200(16) -0.16036(17) 0.44428(16) 0.0324(5) Uani 1 1 d . . .
C53 C 0.68320(16) -0.08121(18) 0.41595(16) 0.0336(5) Uani 1 1 d . . .
C54 C 0.61443(16) -0.09031(17) 0.32573(16) 0.0320(5) Uani 1 1 d . . .
C55 C 0.52982(16) -0.17528(17) 0.29808(16) 0.0322(5) Uani 1 1 d . . .
H2 H 0.573(2) -0.394(2) 0.397(2) 0.052(8) Uiso 1 1 d . . .
H3 H 0.4554(19) -0.515(2) 0.4124(19) 0.047(7) Uiso 1 1 d . . .
H5 H 0.226(2) -0.361(2) 0.373(2) 0.052(7) Uiso 1 1 d . . .
H6 H 0.3425(16) -0.2373(18) 0.3575(16) 0.029(5) Uiso 1 1 d . . .
H12 H 0.8370(18) -0.1700(18) 0.5220(18) 0.040(6) Uiso 1 1 d . . .
H13 H 0.902(2) -0.1783(19) 0.6769(19) 0.044(7) Uiso 1 1 d . . .
H15 H 0.6207(19) -0.1730(19) 0.7520(19) 0.043(7) Uiso 1 1 d . . .
H16 H 0.5549(19) -0.1687(18) 0.5974(17) 0.035(6) Uiso 1 1 d . . .
H22 H 0.8364(18) -0.007(2) 0.347(2) 0.045(7) Uiso 1 1 d . . .
H23 H 0.972(2) 0.139(2) 0.439(2) 0.060(8) Uiso 1 1 d . . .
H25 H 0.877(2) 0.201(2) 0.717(2) 0.062(8) Uiso 1 1 d . . .
H26 H 0.7468(18) 0.0529(18) 0.6236(18) 0.034(6) Uiso 1 1 d . . .
H32 H 0.5928(18) -0.131(2) 0.1198(19) 0.041(6) Uiso 1 1 d . . .
H33 H 0.5873(18) -0.0117(19) 0.047(2) 0.043(6) Uiso 1 1 d . . .
H35 H 0.645(2) 0.247(2) 0.338(2) 0.054(7) Uiso 1 1 d . . .
H36 H 0.6500(16) 0.1243(17) 0.4093(18) 0.028(6) Uiso 1 1 d . . .
H42 H 0.4311(19) -0.372(2) 0.1505(18) 0.043(7) Uiso 1 1 d . . .
H43 H 0.285(2) -0.424(2) 0.019(2) 0.058(8) Uiso 1 1 d . . .
H45 H 0.2565(18) -0.1076(19) 0.1226(18) 0.037(6) Uiso 1 1 d . . .
H46 H 0.4066(17) -0.051(2) 0.2483(18) 0.039(6) Uiso 1 1 d . . .

loop_
_atom_site_aniso_label
_atom_site_aniso_U_11
_atom_site_aniso_U_22
_atom_site_aniso_U_33
_atom_site_aniso_U_23
_atom_site_aniso_U_13
_atom_site_aniso_U_12
Ba1 0.05982(17) 0.05146(15) 0.05085(15) 0.01407(11) 0.02347(11) 0.02207(11)
C1 0.0406(13) 0.0302(11) 0.0269(11) 0.0110(9) 0.0010(9) 0.0036(9)
C2 0.0493(16) 0.0374(13) 0.0415(14) 0.0186(11) -0.0009(11) 0.0084(11)
C3 0.077(2) 0.0317(13) 0.0446(15) 0.0210(12) 0.0004(13) 0.0073(13)
C4 0.0695(19) 0.0321(13) 0.0356(13) 0.0122(11) 0.0039(12) -0.0062(12)
C5 0.0462(15) 0.0417(14) 0.0387(13) 0.0153(11) 0.0067(11) -0.0023(11)
C6 0.0410(13) 0.0325(12) 0.0350(12) 0.0161(10) 0.0031(10) 0.0053(10)
C7 0.096(2) 0.0436(16) 0.0675(19) 0.0258(15) 0.0156(17) -0.0108(15)
C8 0.096(3) 0.064(2) 0.085(2) 0.0447(19) 0.021(2) -0.0060(19)
C9 0.082(2) 0.095(3) 0.071(2) 0.033(2) 0.0070(18) -0.016(2)
C10 0.102(3) 0.153(4) 0.077(3) 0.036(3) 0.028(2) -0.018(3)
C11 0.0350(12) 0.0334(11) 0.0301(11) 0.0120(9) 0.0037(9) 0.0063(9)
C12 0.0342(13) 0.0512(14) 0.0384(13) 0.0236(11) 0.0063(10) 0.0097(10)
C13 0.0350(14) 0.0499(14) 0.0446(14) 0.0236(12) -0.0009(11) 0.0074(11)
C14 0.0506(15) 0.0350(12) 0.0358(12) 0.0181(10) 0.0000(11) 0.0033(10)
C15 0.0483(15) 0.0443(14) 0.0360(13) 0.0205(11) 0.0105(11) 0.0058(11)
C16 0.0320(13) 0.0409(13) 0.0396(13) 0.0186(11) 0.0054(10) 0.0070(10)
C17 0.0635(17) 0.0558(16) 0.0435(14) 0.0295(13) -0.0009(12) 0.0067(13)
C18 0.0495(15) 0.0631(17) 0.0416(14) 0.0252(13) 0.0032(11) 0.0054(13)
C19 0.0651(19) 0.095(2) 0.0444(16) 0.0364(17) -0.0019(14) 0.0007(17)
C20 0.062(2) 0.130(3) 0.0434(17) 0.0195(19) 0.0020(14) 0.000(2)
C21 0.0301(11) 0.0388(12) 0.0343(12) 0.0148(10) 0.0039(9) 0.0075(9)
C22 0.0354(13) 0.0472(14) 0.0400(14) 0.0161(12) 0.0066(10) 0.0068(10)
C23 0.0359(14) 0.0538(16) 0.0611(17) 0.0255(14) 0.0100(12) 0.0036(11)
C24 0.0354(14) 0.0413(14) 0.0686(18) 0.0194(13) -0.0002(12) 0.0049(11)
C25 0.0486(16) 0.0460(15) 0.0395(14) 0.0050(12) -0.0044(12) 0.0095(12)
C26 0.0340(13) 0.0490(14) 0.0377(13) 0.0174(12) 0.0049(10) 0.0079(11)
C27 0.0449(16) 0.0448(15) 0.093(2) 0.0182(16) -0.0038(15) 0.0018(12)
C28 0.0478(16) 0.0480(15) 0.0557(16) 0.0049(13) 0.0020(13) 0.0034(12)
C29 0.064(2) 0.0574(19) 0.100(3) 0.0049(18) -0.0197(19) 0.0055(16)
C30 0.058(2) 0.078(2) 0.074(2) 0.0025(18) 0.0001(16) 0.0100(16)
C31 0.0286(11) 0.0378(12) 0.0305(11) 0.0139(10) 0.0041(9) 0.0021(9)
C32 0.0460(14) 0.0396(14) 0.0299(12) 0.0127(11) 0.0068(10) 0.0035(11)
C33 0.0452(14) 0.0572(16) 0.0322(13) 0.0222(12) 0.0048(10) 0.0007(12)
C34 0.0394(13) 0.0531(15) 0.0470(14) 0.0309(12) 0.0096(11) 0.0028(11)
C35 0.0428(14) 0.0397(14) 0.0451(14) 0.0194(12) 0.0068(11) 0.0012(11)
C36 0.0386(13) 0.0414(13) 0.0279(12) 0.0135(11) 0.0039(9) 0.0014(10)
C37 0.0597(17) 0.0649(18) 0.0586(17) 0.0403(15) 0.0118(13) -0.0004(14)
C38 0.0693(18) 0.0480(15) 0.0457(15) 0.0273(13) 0.0122(13) 0.0058(13)
C39 0.104(3) 0.0537(17) 0.0579(18) 0.0358(15) 0.0061(17) -0.0026(17)
C40 0.151(4) 0.063(2) 0.065(2) 0.0348(18) 0.006(2) 0.038(2)
C41 0.0362(12) 0.0322(11) 0.0256(10) 0.0125(9) 0.0056(9) 0.0043(9)
C42 0.0446(14) 0.0346(12) 0.0320(12) 0.0132(10) 0.0036(10) 0.0051(10)
C43 0.0516(15) 0.0382(14) 0.0346(13) 0.0109(11) -0.0009(11) -0.0048(11)
C44 0.0434(14) 0.0543(15) 0.0371(13) 0.0221(12) -0.0019(10) 0.0013(11)
C45 0.0467(15) 0.0494(15) 0.0428(14) 0.0262(12) 0.0044(11) 0.0130(12)
C46 0.0394(13) 0.0332(12) 0.0337(12) 0.0143(10) 0.0051(10) 0.0046(10)
C47 0.0557(18) 0.0720(19) 0.0569(17) 0.0305(16) -0.0139(14) -0.0019(15)
C48 0.0496(18) 0.100(3) 0.097(3) 0.064(2) -0.0092(17) 0.0030(17)
C49 0.0529(19) 0.086(2) 0.105(3) 0.045(2) -0.0146(18) 0.0042(17)
C50 0.069(3) 0.202(6) 0.209(6) 0.149(5) -0.030(3) -0.029(3)
C51 0.0333(12) 0.0311(11) 0.0304(11) 0.0123(9) 0.0060(9) 0.0084(9)
C52 0.0308(11) 0.0350(12) 0.0306(11) 0.0139(10) 0.0057(9) 0.0089(9)
C53 0.0309(11) 0.0383(12) 0.0288(11) 0.0122(10) 0.0079(9) 0.0078(9)
C54 0.0342(12) 0.0323(11) 0.0258(10) 0.0101(9) 0.0062(9) 0.0064(9)
C55 0.0351(12) 0.0318(11) 0.0261(11) 0.0103(9) 0.0047(9) 0.0075(9)

loop_
_atom_type_symbol
_atom_type_description
_atom_type_scat_dispersion_real
_atom_type_scat_dispersion_imag
_atom_type_scat_source
C C 0.0033 0.0016 'International Tables Vol C Tables 4.2.6.8 and 6.1.1.4'
H H 0.0000 0.0000 'International Tables Vol C Tables 4.2.6.8 and 6.1.1.4'
Ba Ba -0.3244 2.2819 'International Tables Vol C Tables 4.2.6.8 and 6.1.1.4'

loop_
_geom_angle_atom_site_label_1
_geom_angle_atom_site_label_2
_geom_angle_atom_site_label_3
_geom_angle
_geom_angle_site_symmetry_1
_geom_angle_site_symmetry_3
_geom_angle_publ_flag
C55 Ba1 C55 180.0 2_656 . ?
C55 Ba1 C51 151.79(6) 2_656 . ?
C55 Ba1 C51 28.21(6) . . ?
C55 Ba1 C51 28.21(6) 2_656 2_656 ?
C55 Ba1 C51 151.79(6) . 2_656 ?
C51 Ba1 C51 180.0 . 2_656 ?
C55 Ba1 C54 28.24(6) 2_656 2_656 ?
C55 Ba1 C54 151.76(6) . 2_656 ?
C51 Ba1 C54 133.66(6) . 2_656 ?
C51 Ba1 C54 46.34(6) 2_656 2_656 ?
C55 Ba1 C54 151.76(6) 2_656 . ?
C55 Ba1 C54 28.24(6) . . ?
C51 Ba1 C54 46.34(6) . . ?
C51 Ba1 C54 133.66(6) 2_656 . ?
C54 Ba1 C54 180.00(6) 2_656 . ?
C55 Ba1 C53 46.37(6) 2_656 2_656 ?
C55 Ba1 C53 133.63(6) . 2_656 ?
C51 Ba1 C53 133.74(6) . 2_656 ?
C51 Ba1 C53 46.26(6) 2_656 2_656 ?
C54 Ba1 C53 28.06(6) 2_656 2_656 ?
C54 Ba1 C53 151.94(6) . 2_656 ?
C55 Ba1 C53 133.63(6) 2_656 . ?
C55 Ba1 C53 46.37(6) . . ?
C51 Ba1 C53 46.26(6) . . ?
C51 Ba1 C53 133.74(6) 2_656 . ?
C54 Ba1 C53 151.94(6) 2_656 . ?
C54 Ba1 C53 28.06(6) . . ?
C53 Ba1 C53 180.00(8) 2_656 . ?
C55 Ba1 C52 133.64(6) 2_656 . ?
C55 Ba1 C52 46.36(6) . . ?
C51 Ba1 C52 28.09(6) . . ?
C51 Ba1 C52 151.91(6) 2_656 . ?
C54 Ba1 C52 133.77(6) 2_656 . ?
C54 Ba1 C52 46.23(6) . . ?
C53 Ba1 C52 151.95(6) 2_656 . ?
C53 Ba1 C52 28.05(6) . . ?
C55 Ba1 C52 46.36(6) 2_656 2_656 ?
C55 Ba1 C52 133.64(6) . 2_656 ?
C51 Ba1 C52 151.91(6) . 2_656 ?
C51 Ba1 C52 28.09(6) 2_656 2_656 ?
C54 Ba1 C52 46.23(6) 2_656 2_656 ?
C54 Ba1 C52 133.77(6) . 2_656 ?
C53 Ba1 C52 28.05(6) 2_656 2_656 ?
C53 Ba1 C52 151.95(6) . 2_656 ?
C52 Ba1 C52 180.0 . 2_656 ?
C2 C1 C6 116.8(2) . . ?
C2 C1 C51 122.5(2) . . ?
C6 C1 C51 120.71(19) . . ?
C3 C2 C1 120.8(3) . . ?
C3 C2 H2 121.6(16) . . ?
C1 C2 H2 117.6(16) . . ?
C2 C3 C4 122.4(2) . . ?
C2 C3 H3 119.0(17) . . ?
C4 C3 H3 118.6(16) . . ?
C3 C4 C5 116.9(2) . . ?
C3 C4 C7 121.7(2) . . ?
C5 C4 C7 121.4(3) . . ?
C6 C5 C4 121.2(3) . . ?
C6 C5 H5 119.7(16) . . ?
C4 C5 H5 119.1(16) . . ?
C5 C6 C1 121.8(2) . . ?
C5 C6 H6 118.6(13) . . ?
C1 C6 H6 119.5(13) . . ?
C4 C7 C8 115.2(2) . . ?
C4 C7 H7A 108.5 . . ?
C8 C7 H7A 108.5 . . ?
C4 C7 H7B 108.5 . . ?
C8 C7 H7B 108.5 . . ?
H7A C7 H7B 107.5 . . ?
C9 C8 C7 115.8(3) . . ?
C9 C8 H8A 108.3 . . ?
C7 C8 H8A 108.3 . . ?
C9 C8 H8B 108.3 . . ?
C7 C8 H8B 108.3 . . ?
H8A C8 H8B 107.4 . . ?
C8 C9 C10 112.4(4) . . ?
C8 C9 H9A 109.1 . . ?
C10 C9 H9A 109.1 . . ?
C8 C9 H9B 109.1 . . ?
C10 C9 H9B 109.1 . . ?
H9A C9 H9B 107.8 . . ?
C9 C10 H10A 109.5 . . ?
C9 C10 H10B 109.5 . . ?
H10A C10 H10B 109.5 . . ?
C9 C10 H10C 109.5 . . ?
H10A C10 H10C 109.5 . . ?
H10B C10 H10C 109.5 . . ?
C12 C11 C16 117.0(2) . . ?
C12 C11 C52 121.9(2) . . ?
C16 C11 C52 121.0(2) . . ?
C13 C12 C11 121.3(2) . . ?
C13 C12 H12 118.4(13) . . ?
C11 C12 H12 120.3(13) . . ?
C14 C13 C12 121.7(2) . . ?
C14 C13 H13 119.1(14) . . ?
C12 C13 H13 119.1(14) . . ?
C13 C14 C15 117.1(2) . . ?
C13 C14 C17 121.8(2) . . ?
C15 C14 C17 121.0(2) . . ?
C16 C15 C14 121.5(2) . . ?
C16 C15 H15 119.8(15) . . ?
C14 C15 H15 118.7(15) . . ?
C15 C16 C11 121.4(2) . . ?
C15 C16 H16 119.5(14) . . ?
C11 C16 H16 119.2(14) . . ?
C14 C17 C18 114.5(2) . . ?
C14 C17 H17A 108.6 . . ?
C18 C17 H17A 108.6 . . ?
C14 C17 H17B 108.6 . . ?
C18 C17 H17B 108.6 . . ?
H17A C17 H17B 107.6 . . ?
C17 C18 C19 113.9(2) . . ?
C17 C18 H18A 108.8 . . ?
C19 C18 H18A 108.8 . . ?
C17 C18 H18B 108.8 . . ?
C19 C18 H18B 108.8 . . ?
H18A C18 H18B 107.7 . . ?
C20 C19 C18 113.5(3) . . ?
C20 C19 H19A 108.9 . . ?
C18 C19 H19A 108.9 . . ?
C20 C19 H19B 108.9 . . ?
C18 C19 H19B 108.9 . . ?
H19A C19 H19B 107.7 . . ?
C19 C20 H20A 109.5 . . ?
C19 C20 H20B 109.5 . . ?
H20A C20 H20B 109.5 . . ?
C19 C20 H20C 109.5 . . ?
H20A C20 H20C 109.5 . . ?
H20B C20 H20C 109.5 . . ?
C26 C21 C22 116.6(2) . . ?
C26 C21 C53 121.8(2) . . ?
C22 C21 C53 121.3(2) . . ?
C23 C22 C21 121.4(2) . . ?
C23 C22 H22 118.4(14) . . ?
C21 C22 H22 120.1(14) . . ?
C24 C23 C22 121.8(3) . . ?
C24 C23 H23 118.5(16) . . ?
C22 C23 H23 119.6(16) . . ?
C23 C24 C25 117.5(2) . . ?
C23 C24 C27 121.4(3) . . ?
C25 C24 C27 121.1(3) . . ?
C24 C25 C26 121.0(2) . . ?
C24 C25 H25 121.2(16) . . ?
C26 C25 H25 117.8(17) . . ?
C25 C26 C21 121.6(2) . . ?
C25 C26 H26 119.8(14) . . ?
C21 C26 H26 118.7(14) . . ?
C28 C27 C24 114.0(2) . . ?
C28 C27 H27A 108.7 . . ?
C24 C27 H27A 108.7 . . ?
C28 C27 H27B 108.7 . . ?
C24 C27 H27B 108.7 . . ?
H27A C27 H27B 107.6 . . ?
C27 C28 C29 112.8(3) . . ?
C27 C28 H28A 109.0 . . ?
C29 C28 H28A 109.0 . . ?
C27 C28 H28B 109.0 . . ?
C29 C28 H28B 109.0 . . ?
H28A C28 H28B 107.8 . . ?
C30 C29 C28 113.3(3) . . ?
C30 C29 H29A 108.9 . . ?
C28 C29 H29A 108.9 . . ?
C30 C29 H29B 108.9 . . ?
C28 C29 H29B 108.9 . . ?
H29A C29 H29B 107.7 . . ?
C29 C30 H30A 109.5 . . ?
C29 C30 H30B 109.5 . . ?
H30A C30 H30B 109.5 . . ?
C29 C30 H30C 109.5 . . ?
H30A C30 H30C 109.5 . . ?
H30B C30 H30C 109.5 . . ?
C36 C31 C32 116.7(2) . . ?
C36 C31 C54 121.29(19) . . ?
C32 C31 C54 121.9(2) . . ?
C33 C32 C31 120.9(2) . . ?
C33 C32 H32 118.7(14) . . ?
C31 C32 H32 120.4(14) . . ?
C32 C33 C34 122.1(2) . . ?
C32 C33 H33 120.6(15) . . ?
C34 C33 H33 117.2(15) . . ?
C33 C34 C35 117.0(2) . . ?
C33 C34 C37 121.9(2) . . ?
C35 C34 C37 121.1(2) . . ?
C36 C35 C34 121.2(2) . . ?
C36 C35 H35 121.7(15) . . ?
C34 C35 H35 117.2(15) . . ?
C35 C36 C31 122.1(2) . . ?
C35 C36 H36 119.8(13) . . ?
C31 C36 H36 118.1(13) . . ?
C38 C37 C34 113.8(2) . . ?
C38 C37 H37A 108.8 . . ?
C34 C37 H37A 108.8 . . ?
C38 C37 H37B 108.8 . . ?
C34 C37 H37B 108.8 . . ?
H37A C37 H37B 107.7 . . ?
C37 C38 C39 113.8(2) . . ?
C37 C38 H38A 108.8 . . ?
C39 C38 H38A 108.8 . . ?
C37 C38 H38B 108.8 . . ?
C39 C38 H38B 108.8 . . ?
H38A C38 H38B 107.7 . . ?
C40 C39 C38 113.4(3) . . ?
C40 C39 H39A 108.9 . . ?
C38 C39 H39A 108.9 . . ?
C40 C39 H39B 108.9 . . ?
C38 C39 H39B 108.9 . . ?
H39A C39 H39B 107.7 . . ?
C39 C40 H40A 109.5 . . ?
C39 C40 H40B 109.5 . . ?
H40A C40 H40B 109.5 . . ?
C39 C40 H40C 109.5 . . ?
H40A C40 H40C 109.5 . . ?
H40B C40 H40C 109.5 . . ?
C46 C41 C42 117.2(2) . . ?
C46 C41 C55 121.49(19) . . ?
C42 C41 C55 121.3(2) . . ?
C43 C42 C41 121.2(2) . . ?
C43 C42 H42 119.2(15) . . ?
C41 C42 H42 119.6(15) . . ?
C42 C43 C44 121.5(2) . . ?
C42 C43 H43 118.9(16) . . ?
C44 C43 H43 119.5(16) . . ?
C45 C44 C43 117.4(2) . . ?
C45 C44 C47 121.3(2) . . ?
C43 C44 C47 121.2(2) . . ?
C44 C45 C46 121.4(2) . . ?
C44 C45 H45 119.4(14) . . ?
C46 C45 H45 119.2(14) . . ?
C45 C46 C41 121.2(2) . . ?
C45 C46 H46 117.3(13) . . ?
C41 C46 H46 121.4(13) . . ?
C48 C47 C44 115.3(2) . . ?
C48 C47 H47A 108.4 . . ?
C44 C47 H47A 108.4 . . ?
C48 C47 H47B 108.4 . . ?
C44 C47 H47B 108.4 . . ?
H47A C47 H47B 107.5 . . ?
C47 C48 C49 113.1(3) . . ?
C47 C48 H48A 109.0 . . ?
C49 C48 H48A 109.0 . . ?
C47 C48 H48B 109.0 . . ?
C49 C48 H48B 109.0 . . ?
H48A C48 H48B 107.8 . . ?
C50 C49 C48 115.5(4) . . ?
C50 C49 H49A 108.4 . . ?
C48 C49 H49A 108.4 . . ?
C50 C49 H49B 108.4 . . ?
C48 C49 H49B 108.4 . . ?
H49A C49 H49B 107.5 . . ?
C49 C50 H50A 109.5 . . ?
C49 C50 H50B 109.5 . . ?
H50A C50 H50B 109.5 . . ?
C49 C50 H50C 109.5 . . ?
H50A C50 H50C 109.5 . . ?
H50B C50 H50C 109.5 . . ?
C52 C51 C55 108.08(18) . . ?
C52 C51 C1 126.25(19) . . ?
C55 C51 C1 125.33(19) . . ?
C52 C51 Ba1 76.15(12) . . ?
C55 C51 Ba1 75.80(11) . . ?
C1 C51 Ba1 109.19(13) . . ?
C53 C52 C51 108.05(18) . . ?
C53 C52 C11 124.89(19) . . ?
C51 C52 C11 126.66(19) . . ?
C53 C52 Ba1 75.89(12) . . ?
C51 C52 Ba1 75.76(12) . . ?
C11 C52 Ba1 108.99(13) . . ?
C54 C53 C52 108.15(18) . . ?
C54 C53 C21 124.2(2) . . ?
C52 C53 C21 127.25(19) . . ?
C54 C53 Ba1 75.88(12) . . ?
C52 C53 Ba1 76.06(11) . . ?
C21 C53 Ba1 108.59(13) . . ?
C53 C54 C55 108.06(18) . . ?
C53 C54 C31 126.68(19) . . ?
C55 C54 C31 124.79(18) . . ?
C53 C54 Ba1 76.06(11) . . ?
C55 C54 Ba1 75.76(11) . . ?
C31 C54 Ba1 108.38(13) . . ?
C51 C55 C54 107.67(18) . . ?
C51 C55 C41 125.52(19) . . ?
C54 C55 C41 126.66(19) . . ?
C51 C55 Ba1 76.00(11) . . ?
C54 C55 Ba1 76.00(11) . . ?
C41 C55 Ba1 110.63(13) . . ?

loop_
_geom_bond_atom_site_label_1
_geom_bond_atom_site_label_2
_geom_bond_distance
_geom_bond_site_symmetry_2
_geom_bond_publ_flag
Ba1 C55 2.925(2) 2_656 ?
Ba1 C55 2.925(2) . ?
Ba1 C51 2.927(2) . ?
Ba1 C51 2.927(2) 2_656 ?
Ba1 C54 2.928(2) 2_656 ?
Ba1 C54 2.928(2) . ?
Ba1 C53 2.930(2) 2_656 ?
Ba1 C53 2.930(2) . ?
Ba1 C52 2.932(2) . ?
Ba1 C52 2.932(2) 2_656 ?
C1 C2 1.396(3) . ?
C1 C6 1.396(3) . ?
C1 C51 1.488(3) . ?
C2 C3 1.383(4) . ?
C2 H2 0.92(3) . ?
C3 C4 1.387(4) . ?
C3 H3 0.89(3) . ?
C4 C5 1.389(4) . ?
C4 C7 1.519(4) . ?
C5 C6 1.386(3) . ?
C5 H5 0.95(3) . ?
C6 H6 0.96(2) . ?
C7 C8 1.541(4) . ?
C7 H7A 0.9800 . ?
C7 H7B 0.9800 . ?
C8 C9 1.489(5) . ?
C8 H8A 0.9800 . ?
C8 H8B 0.9800 . ?
C9 C10 1.525(5) . ?
C9 H9A 0.9800 . ?
C9 H9B 0.9800 . ?
C10 H10A 0.9700 . ?
C10 H10B 0.9700 . ?
C10 H10C 0.9700 . ?
C11 C12 1.392(3) . ?
C11 C16 1.393(3) . ?
C11 C52 1.487(3) . ?
C12 C13 1.385(3) . ?
C12 H12 0.97(2) . ?
C13 C14 1.385(3) . ?
C13 H13 0.96(3) . ?
C14 C15 1.389(3) . ?
C14 C17 1.508(3) . ?
C15 C16 1.387(3) . ?
C15 H15 0.92(2) . ?
C16 H16 0.90(2) . ?
C17 C18 1.521(4) . ?
C17 H17A 0.9800 . ?
C17 H17B 0.9800 . ?
C18 C19 1.523(4) . ?
C18 H18A 0.9800 . ?
C18 H18B 0.9800 . ?
C19 C20 1.514(5) . ?
C19 H19A 0.9800 . ?
C19 H19B 0.9800 . ?
C20 H20A 0.9700 . ?
C20 H20B 0.9700 . ?
C20 H20C 0.9700 . ?
C21 C26 1.395(3) . ?
C21 C22 1.397(3) . ?
C21 C53 1.485(3) . ?
C22 C23 1.382(4) . ?
C22 H22 0.96(3) . ?
C23 C24 1.381(4) . ?
C23 H23 0.98(3) . ?
C24 C25 1.388(4) . ?
C24 C27 1.515(4) . ?
C25 C26 1.393(4) . ?
C25 H25 0.96(3) . ?
C26 H26 0.92(2) . ?
C27 C28 1.509(4) . ?
C27 H27A 0.9800 . ?
C27 H27B 0.9800 . ?
C28 C29 1.544(4) . ?
C28 H28A 0.9800 . ?
C28 H28B 0.9800 . ?
C29 C30 1.471(5) . ?
C29 H29A 0.9800 . ?
C29 H29B 0.9800 . ?
C30 H30A 0.9700 . ?
C30 H30B 0.9700 . ?
C30 H30C 0.9700 . ?
C31 C36 1.392(3) . ?
C31 C32 1.398(3) . ?
C31 C54 1.490(3) . ?
C32 C33 1.385(3) . ?
C32 H32 0.94(2) . ?
C33 C34 1.390(4) . ?
C33 H33 0.94(2) . ?
C34 C35 1.391(3) . ?
C34 C37 1.512(4) . ?
C35 C36 1.382(3) . ?
C35 H35 0.98(3) . ?
C36 H36 0.89(2) . ?
C37 C38 1.510(4) . ?
C37 H37A 0.9800 . ?
C37 H37B 0.9800 . ?
C38 C39 1.519(4) . ?
C38 H38A 0.9800 . ?
C38 H38B 0.9800 . ?
C39 C40 1.498(5) . ?
C39 H39A 0.9800 . ?
C39 H39B 0.9800 . ?
C40 H40A 0.9700 . ?
C40 H40B 0.9700 . ?
C40 H40C 0.9700 . ?
C41 C46 1.393(3) . ?
C41 C42 1.394(3) . ?
C41 C55 1.483(3) . ?
C42 C43 1.383(3) . ?
C42 H42 0.95(3) . ?
C43 C44 1.390(4) . ?
C43 H43 0.97(3) . ?
C44 C45 1.383(4) . ?
C44 C47 1.515(3) . ?
C45 C46 1.388(3) . ?
C45 H45 0.93(2) . ?
C46 H46 0.99(2) . ?
C47 C48 1.473(4) . ?
C47 H47A 0.9800 . ?
C47 H47B 0.9800 . ?
C48 C49 1.541(4) . ?
C48 H48A 0.9800 . ?
C48 H48B 0.9800 . ?
C49 C50 1.433(6) . ?
C49 H49A 0.9800 . ?
C49 H49B 0.9800 . ?
C50 H50A 0.9700 . ?
C50 H50B 0.9700 . ?
C50 H50C 0.9700 . ?
C51 C52 1.422(3) . ?
C51 C55 1.426(3) . ?
C52 C53 1.421(3) . ?
C53 C54 1.420(3) . ?
C54 C55 1.428(3) . ?
